data_7010538
loop_
_publ_author_name
'Xu, Yan'
'Zhu, Dun-Ru'
'Guo, Zi-Jian'
'Shi, Yu-Jun'
'Zhang, Kou-Lin'
'You, Xiao-Zeng'

_publ_section_title
;
 Cation-induced assembly of the first mixed molybdenum--vanadium
 hexadecametal host shell cluster anions
;
_journal_issue 6
_journal_name_full 'Journal of the Chemical Society, Dalton Transactions'
_journal_page_first 772
_journal_paper_doi 10.1039/b010227j
_journal_year 2001
_chemical_formula_sum 'C16 H68 Co2 Mo8 N12 Na O52 P V8'
_chemical_formula_weight 2607.68
_chemical_name_systematic
; 
? 
;
_space_group_IT_number 138
_symmetry_cell_setting tetragonal
_symmetry_space_group_name_Hall '-P 4ac 2ac'
_symmetry_space_group_name_H-M 'P 42/n c m :2'
_atom_sites_solution_hydrogens geom
_atom_sites_solution_primary direct
_atom_sites_solution_secondary difmap
_audit_creation_method SHELXL-97
_cell_angle_alpha 90.00
_cell_angle_beta 90.00
_cell_angle_gamma 90.00
_cell_formula_units_Z 4
_cell_length_a 22.057(3)
_cell_length_b 22.057(3)
_cell_length_c 14.125(3)
_cell_measurement_reflns_used 25
_cell_measurement_temperature 293(2)
_cell_measurement_theta_max 20.18
_cell_measurement_theta_min 2.34
_cell_volume 6872(2)
_computing_cell_refinement 'Bruker XSCANS'
_computing_data_collection 'Bruker XSCANS'
_computing_data_reduction 'Bruker SHELXTL'
_computing_molecular_graphics 'Bruker SHELXTL'
_computing_publication_material 'Bruker SHELXTL'
_computing_structure_refinement 'SHELXL-97 (Sheldrick, 1997)'
_computing_structure_solution 'SHELXS-97 (Sheldrick, 1990)'
_diffrn_ambient_temperature 293(2)
_diffrn_measured_fraction_theta_full 0.972
_diffrn_measured_fraction_theta_max 0.972
_diffrn_measurement_device_type 'CAD 4'
_diffrn_measurement_method '\w scans'
_diffrn_radiation_monochromator graphite
_diffrn_radiation_source 'fine-focus sealed tube'
_diffrn_radiation_type MoK\a
_diffrn_radiation_wavelength 0.71073
_diffrn_reflns_av_R_equivalents 0.1042
_diffrn_reflns_av_sigmaI/netI 0.1302
_diffrn_reflns_limit_h_max 26
_diffrn_reflns_limit_h_min 0
_diffrn_reflns_limit_k_max 26
_diffrn_reflns_limit_k_min 0
_diffrn_reflns_limit_l_max 16
_diffrn_reflns_limit_l_min 0
_diffrn_reflns_number 5897
_diffrn_reflns_theta_full 24.97
_diffrn_reflns_theta_max 24.97
_diffrn_reflns_theta_min 1.85
_diffrn_standards_decay_% 4.56
_diffrn_standards_interval_count 97
_diffrn_standards_number 3
_exptl_absorpt_coefficient_mu 3.044
_exptl_absorpt_correction_T_max 0.2369
_exptl_absorpt_correction_T_min 0.4826
_exptl_absorpt_correction_type empirical
_exptl_crystal_colour black
_exptl_crystal_density_diffrn 2.520
_exptl_crystal_density_method 'not measured'
_exptl_crystal_description Block
_exptl_crystal_F_000 5056
_exptl_crystal_size_max 0.28
_exptl_crystal_size_mid 0.20
_exptl_crystal_size_min 0.20
_refine_diff_density_max 2.132
_refine_diff_density_min -1.652
_refine_diff_density_rms 0.238
_refine_ls_extinction_method none
_refine_ls_goodness_of_fit_ref 1.073
_refine_ls_hydrogen_treatment mixed
_refine_ls_matrix_type full
_refine_ls_number_parameters 247
_refine_ls_number_reflns 3059
_refine_ls_number_restraints 63
_refine_ls_restrained_S_all 1.073
_refine_ls_R_factor_all 0.2104
_refine_ls_R_factor_gt 0.0784
_refine_ls_shift/su_max 0.073
_refine_ls_shift/su_mean 0.007
_refine_ls_structure_factor_coef Fsqd
_refine_ls_weighting_details 'calc w=1/[\s^2^(Fo^2^)+(0.1107P)^2^+39.2107P] where P=(Fo^2^+2Fc^2^)/3'
_refine_ls_weighting_scheme calc
_refine_ls_wR_factor_gt 0.1817
_refine_ls_wR_factor_ref 0.2437
_reflns_number_gt 1313
_reflns_number_total 3059
_reflns_threshold_expression >2sigma(I)
_cod_data_source_file b010227j.txt
_cod_data_source_block 2
_cod_depositor_comments
;
The following automatic conversions were performed:
'_symmetry_cell_setting' value 'Tetragonal' changed to 'tetragonal'
according to '/home/saulius/struct/CIF-dictionaries/cif_core.dic'
dictionary named 'cif_core.dic' version 2.4.1 from 2010-06-29.

Automatic conversion script
Id: cif_fix_enum 1527 2010-12-29 10:47:43Z saulius 
;
_cod_original_cell_volume 6872.3(19)
_cod_original_sg_symbol_H-M P4(2)/ncm
_cod_database_code 7010538

loop_
_symmetry_equiv_pos_as_xyz
'x, y, z'
'-x+1/2, -y+1/2, z'
'-y+1/2, x, z+1/2'
'y, -x+1/2, z+1/2'
'-x, y+1/2, -z+1/2'
'x+1/2, -y, -z+1/2'
'y+1/2, x+1/2, -z'
'-y, -x, -z'
'-x, -y, -z'
'x-1/2, y-1/2, -z'
'y-1/2, -x, -z-1/2'
'-y, x-1/2, -z-1/2'
'x, -y-1/2, z-1/2'
'-x-1/2, y, z-1/2'
'-y-1/2, -x-1/2, z'
'y, x, z'

loop_
_atom_site_label
_atom_site_type_symbol
_atom_site_fract_x
_atom_site_fract_y
_atom_site_fract_z
_atom_site_U_iso_or_equiv
_atom_site_adp_type
_atom_site_occupancy
_atom_site_symmetry_multiplicity
_atom_site_calc_flag
_atom_site_refinement_flags
_atom_site_disorder_assembly
_atom_site_disorder_group
Mo1 Mo 0.34890(5) -0.01042(6) 0.90400(8) 0.0631(3) Uani 1 1 d . . .
Mo2 Mo 0.52819(7) -0.02819(7) 1.24692(10) 0.0699(5) Uani 1 2 d SD . .
Mo3 Mo 0.38677(6) 0.11323(6) 1.05193(12) 0.0706(5) Uani 1 2 d S . .
V1 V 0.43117(13) 0.06883(13) 1.2422(2) 0.0779(10) Uani 1 2 d S . .
V2 V 0.37428(9) -0.03800(9) 1.15424(12) 0.0515(6) Uani 1 1 d . . .
V3 V 0.36951(8) -0.13049(8) 1.0000 0.0508(7) Uani 1 2 d S . .
Co1 Co 0.62776(8) 0.37224(8) 1.0000 0.0763(8) Uani 1 2 d S . .
Na1 Na 0.2500 0.2500 0.8072(5) 0.073(3) Uani 1 4 d S . .
P1 P 0.5000 0.0000 1.0000 0.0358(13) Uani 1 4 d SD . .
O1 O 0.4357(5) 0.1532(5) 0.9623(7) 0.098(3) Uani 1 1 d U . .
O2 O 0.5418(4) -0.0418(4) 1.3618(5) 0.091(4) Uani 1 2 d SDU . .
O3 O 0.3949(5) 0.0207(5) 0.8009(7) 0.107(4) Uani 1 1 d . . .
O4 O 0.3350(5) 0.1650(5) 1.0776(11) 0.110(6) Uani 1 2 d S . .
O5 O 0.2803(5) -0.0160(5) 0.8578(8) 0.096(3) Uani 1 1 d . . .
O6 O 0.3690(4) 0.0514(5) 1.1503(6) 0.091(3) Uani 1 1 d . . .
O7 O 0.3220(4) -0.0558(5) 1.2278(5) 0.077(3) Uani 1 1 d . . .
O8 O 0.3168(4) -0.1832(4) 1.0000 0.078(4) Uani 1 2 d S . .
O9 O 0.4052(6) 0.0948(6) 1.3416(11) 0.114(5) Uani 1 2 d SU . .
O10 O 0.5366(5) 0.0185(6) 1.0849(6) 0.048(4) Uani 0.50 1 d PDU . .
O11 O 0.5662(4) -0.0093(6) 0.9803(9) 0.047(4) Uani 0.50 1 d PDU . .
O12 O 0.4400(5) -0.0189(4) 1.2453(6) 0.084(3) Uani 1 1 d . . .
O13 O 0.3812(4) -0.0931(4) 0.8787(5) 0.062(3) Uani 1 1 d . . .
O14 O 0.3381(4) -0.0505(4) 1.0281(5) 0.067(3) Uani 1 1 d . . .
C1 C 0.4972(10) 0.3336(11) 0.9980(16) 0.148(6) Uani 1 1 d U . .
H1A H 0.4567 0.3503 1.0039 0.178 Uiso 1 1 calc R . .
H1B H 0.4942 0.2969 0.9605 0.178 Uiso 1 1 calc R . .
C2 C 0.5182(8) 0.3183(9) 1.0884(12) 0.106(5) Uani 1 1 d U . .
H2A H 0.5037 0.2781 1.1048 0.127 Uiso 1 1 calc R . .
H2D H 0.5019 0.3467 1.1341 0.127 Uiso 1 1 calc R . .
C3 C 0.6794(6) 0.3107(6) 1.1621(9) 0.073(4) Uani 1 1 d U . .
H3A H 0.6949 0.2710 1.1447 0.087 Uiso 1 1 calc R . .
H3B H 0.6972 0.3216 1.2225 0.087 Uiso 1 1 calc R . .
C4 C 0.6190(7) 0.3070(7) 1.1722(8) 0.080(5) Uani 1 1 d . . .
H4A H 0.6072 0.3349 1.2219 0.096 Uiso 1 1 calc R . .
H4B H 0.6093 0.2665 1.1940 0.096 Uiso 1 1 calc R . .
N1 N 0.5833(8) 0.3191(8) 1.0935(11) 0.132(5) Uani 1 1 d U . .
H1C H 0.5898 0.2832 1.0633 0.158 Uiso 1 1 calc R . .
N2 N 0.6978(6) 0.3531(5) 1.0937(8) 0.082(4) Uani 1 1 d . . .
H2B H 0.7297 0.3383 1.0614 0.098 Uiso 1 1 calc R . .
H2C H 0.7096 0.3875 1.1226 0.098 Uiso 1 1 calc R . .
N3 N 0.5380(7) 0.3804(7) 0.9434(11) 0.122(5) Uani 1 1 d U . .
H3C H 0.5239 0.4184 0.9519 0.147 Uiso 1 1 calc R . .
H3D H 0.5380 0.3722 0.8810 0.147 Uiso 1 1 calc R . .
O1W O 0.3749(19) 0.207(2) 0.713(3) 0.220(18) Uiso 0.50 1 d P A 1
O3W O 0.3696(19) 0.260(2) 0.801(3) 0.224(17) Uiso 0.50 1 d P B 2
O4W O 0.3467(19) 0.290(2) 0.951(3) 0.25(2) Uiso 0.50 1 d P C 2
O2W O 0.3108(15) 0.1892(15) 0.694(3) 0.33(2) Uiso 1 2 d S B 2

loop_
_atom_site_aniso_label
_atom_site_aniso_U_11
_atom_site_aniso_U_22
_atom_site_aniso_U_33
_atom_site_aniso_U_23
_atom_site_aniso_U_13
_atom_site_aniso_U_12
Mo1 0.0607(7) 0.0764(8) 0.0521(6) 0.0049(6) -0.0172(5) -0.0179(6)
Mo2 0.0916(7) 0.0916(7) 0.0266(6) 0.0135(6) -0.0135(6) -0.0391(9)
Mo3 0.0699(7) 0.0699(7) 0.0720(10) -0.0103(6) 0.0103(6) 0.0044(9)
V1 0.0941(14) 0.0941(14) 0.0454(16) -0.0258(13) 0.0258(13) -0.0406(19)
V2 0.0572(12) 0.0667(13) 0.0306(9) -0.0117(9) 0.0153(9) -0.0309(10)
V3 0.0583(10) 0.0583(10) 0.0358(12) -0.0047(10) 0.0047(10) -0.0280(14)
Co1 0.1028(11) 0.1028(11) 0.0231(10) 0.0104(10) 0.0104(10) 0.0556(15)
Na1 0.103(4) 0.103(4) 0.014(4) 0.000 0.000 -0.049(6)
P1 0.0432(19) 0.0432(19) 0.021(2) 0.0043(17) -0.0043(17) -0.011(2)
O1 0.086(6) 0.115(6) 0.093(5) 0.020(5) -0.007(5) -0.003(5)
O2 0.102(5) 0.102(5) 0.070(6) 0.014(4) -0.014(4) -0.008(6)
O3 0.121(9) 0.094(8) 0.105(7) 0.038(6) 0.021(7) -0.021(7)
O4 0.104(7) 0.104(7) 0.122(13) -0.028(7) 0.028(7) 0.002(10)
O5 0.090(7) 0.088(7) 0.110(7) -0.004(6) -0.039(6) 0.020(6)
O6 0.110(8) 0.091(7) 0.071(6) -0.007(5) -0.007(5) -0.048(6)
O7 0.079(6) 0.101(7) 0.049(5) -0.014(4) 0.027(4) -0.033(5)
O8 0.088(5) 0.088(5) 0.059(7) 0.001(5) -0.001(5) -0.020(8)
O9 0.118(5) 0.118(5) 0.106(7) -0.017(4) 0.017(4) -0.005(6)
O10 0.052(6) 0.047(6) 0.044(6) -0.001(5) 0.000(5) -0.007(5)
O11 0.057(6) 0.054(6) 0.029(6) -0.003(5) 0.003(5) -0.003(5)
O12 0.104(7) 0.077(6) 0.069(5) -0.017(5) 0.001(5) -0.041(6)
O13 0.073(6) 0.072(6) 0.040(4) -0.003(4) 0.020(4) -0.013(5)
O14 0.094(7) 0.062(6) 0.044(5) 0.001(4) 0.002(4) 0.000(5)
C1 0.141(8) 0.154(9) 0.149(9) -0.004(7) -0.006(7) 0.004(7)
C2 0.101(7) 0.106(8) 0.110(7) -0.012(6) 0.001(6) 0.004(6)
C3 0.070(6) 0.077(6) 0.072(6) 0.004(5) -0.020(5) 0.006(5)
C4 0.101(12) 0.094(11) 0.046(7) 0.025(7) 0.000(7) -0.010(9)
N1 0.124(7) 0.157(8) 0.114(7) 0.019(6) -0.001(6) 0.001(6)
N2 0.097(9) 0.070(8) 0.078(7) 0.019(6) -0.008(7) -0.006(7)
N3 0.126(7) 0.128(7) 0.113(7) 0.007(6) -0.026(6) 0.020(6)

loop_
_atom_type_symbol
_atom_type_description
_atom_type_scat_dispersion_real
_atom_type_scat_dispersion_imag
_atom_type_scat_source
C C 0.0033 0.0016 'International Tables Vol C Tables 4.2.6.8 and 6.1.1.4'
H H 0.0000 0.0000 'International Tables Vol C Tables 4.2.6.8 and 6.1.1.4'
N N 0.0061 0.0033 'International Tables Vol C Tables 4.2.6.8 and 6.1.1.4'
O O 0.0106 0.0060 'International Tables Vol C Tables 4.2.6.8 and 6.1.1.4'
P P 0.1023 0.0942 'International Tables Vol C Tables 4.2.6.8 and 6.1.1.4'
V V 0.3005 0.5294 'International Tables Vol C Tables 4.2.6.8 and 6.1.1.4'
Co Co 0.3494 0.9721 'International Tables Vol C Tables 4.2.6.8 and 6.1.1.4'
Mo Mo -1.6832 0.6857 'International Tables Vol C Tables 4.2.6.8 and 6.1.1.4'
Na Na 0.0362 0.0249 'International Tables Vol C Tables 4.2.6.8 and 6.1.1.4'

loop_
_geom_angle_atom_site_label_1
_geom_angle_atom_site_label_2
_geom_angle_atom_site_label_3
_geom_angle
_geom_angle_site_symmetry_1
_geom_angle_site_symmetry_3
_geom_angle_publ_flag
O5 Mo1 O1 102.7(5) . 15_665 ?
O5 Mo1 O3 102.3(5) . . ?
O1 Mo1 O3 91.9(5) 15_665 . ?
O5 Mo1 O14 101.9(5) . . ?
O1 Mo1 O14 90.0(4) 15_665 . ?
O3 Mo1 O14 154.7(5) . . ?
O5 Mo1 O13 100.9(4) . . ?
O1 Mo1 O13 155.3(4) 15_665 . ?
O3 Mo1 O13 90.1(4) . . ?
O14 Mo1 O13 78.1(3) . . ?
O5 Mo1 V3 104.5(4) . . ?
O1 Mo1 V3 126.1(3) 15_665 . ?
O3 Mo1 V3 125.6(4) . . ?
O14 Mo1 V3 39.3(2) . . ?
O13 Mo1 V3 38.8(2) . . ?
O2 Mo2 O3 101.9(5) . 9_657 ?
O2 Mo2 O3 101.9(5) . 7_547 ?
O3 Mo2 O3 91.8(7) 9_657 7_547 ?
O2 Mo2 O12 102.0(4) . . ?
O3 Mo2 O12 155.0(4) 9_657 . ?
O3 Mo2 O12 90.2(4) 7_547 . ?
O2 Mo2 O12 102.0(4) . 15_665 ?
O3 Mo2 O12 90.2(4) 9_657 15_665 ?
O3 Mo2 O12 155.0(4) 7_547 15_665 ?
O12 Mo2 O12 77.9(5) . 15_665 ?
O2 Mo2 O10 160.0(2) . 15_665 ?
O3 Mo2 O10 92.9(4) 9_657 15_665 ?
O3 Mo2 O10 63.9(4) 7_547 15_665 ?
O12 Mo2 O10 65.8(4) . 15_665 ?
O12 Mo2 O10 91.1(4) 15_665 15_665 ?
O2 Mo2 O10 160.0(2) . . ?
O3 Mo2 O10 63.9(4) 9_657 . ?
O3 Mo2 O10 92.9(4) 7_547 . ?
O12 Mo2 O10 91.1(4) . . ?
O12 Mo2 O10 65.8(4) 15_665 . ?
O10 Mo2 O10 40.0(5) 15_665 . ?
O2 Mo2 V1 105.9(5) . . ?
O3 Mo2 V1 125.6(3) 9_657 . ?
O3 Mo2 V1 125.6(3) 7_547 . ?
O12 Mo2 V1 39.0(3) . . ?
O12 Mo2 V1 39.0(3) 15_665 . ?
O10 Mo2 V1 75.1(3) 15_665 . ?
O10 Mo2 V1 75.1(3) . . ?
O4 Mo3 O1 102.7(5) . . ?
O4 Mo3 O1 102.7(5) . 15_665 ?
O1 Mo3 O1 94.9(6) . 15_665 ?
O4 Mo3 O6 100.6(5) . 15_665 ?
O1 Mo3 O6 89.1(4) . 15_665 ?
O1 Mo3 O6 154.8(5) 15_665 15_665 ?
O4 Mo3 O6 100.6(5) . . ?
O1 Mo3 O6 154.8(5) . . ?
O1 Mo3 O6 89.1(4) 15_665 . ?
O6 Mo3 O6 77.3(5) 15_665 . ?
O4 Mo3 V1 104.6(6) . . ?
O1 Mo3 V1 124.3(3) . . ?
O1 Mo3 V1 124.3(3) 15_665 . ?
O6 Mo3 V1 38.7(3) 15_665 . ?
O6 Mo3 V1 38.7(3) . . ?
O9 V1 O6 113.7(6) . . ?
O9 V1 O6 113.7(6) . 15_665 ?
O6 V1 O6 80.2(6) . 15_665 ?
O9 V1 O12 111.6(6) . . ?
O6 V1 O12 83.6(4) . . ?
O6 V1 O12 134.7(4) 15_665 . ?
O9 V1 O12 111.6(6) . 15_665 ?
O6 V1 O12 134.7(4) . 15_665 ?
O6 V1 O12 83.6(4) 15_665 15_665 ?
O12 V1 O12 78.5(6) . 15_665 ?
O9 V1 V2 119.85(6) . . ?
O6 V1 V2 41.7(3) . . ?
O6 V1 V2 111.7(3) 15_665 . ?
O12 V1 V2 41.9(3) . . ?
O12 V1 V2 110.7(3) 15_665 . ?
O9 V1 V2 119.85(6) . 15_665 ?
O6 V1 V2 111.7(3) . 15_665 ?
O6 V1 V2 41.7(3) 15_665 15_665 ?
O12 V1 V2 110.7(3) . 15_665 ?
O12 V1 V2 41.9(3) 15_665 15_665 ?
V2 V1 V2 120.25(13) . 15_665 ?
O9 V1 Mo3 122.8(7) . . ?
O6 V1 Mo3 40.1(3) . . ?
O6 V1 Mo3 40.1(3) 15_665 . ?
O12 V1 Mo3 112.0(3) . . ?
O12 V1 Mo3 112.0(3) 15_665 . ?
V2 V1 Mo3 75.28(7) . . ?
V2 V1 Mo3 75.28(7) 15_665 . ?
O9 V1 Mo2 118.7(7) . . ?
O6 V1 Mo2 112.2(3) . . ?
O6 V1 Mo2 112.2(3) 15_665 . ?
O12 V1 Mo2 39.3(3) . . ?
O12 V1 Mo2 39.3(3) 15_665 . ?
V2 V1 Mo2 75.22(9) . . ?
V2 V1 Mo2 75.22(9) 15_665 . ?
Mo3 V1 Mo2 118.52(11) . . ?
O7 V2 O14 105.1(4) . . ?
O7 V2 O13 101.2(4) . 7_547 ?
O14 V2 O13 79.0(3) . 7_547 ?
O7 V2 O6 102.7(5) . . ?
O14 V2 O6 95.2(4) . . ?
O13 V2 O6 156.1(4) 7_547 . ?
O7 V2 O12 99.1(4) . . ?
O14 V2 O12 155.8(4) . . ?
O13 V2 O12 94.5(4) 7_547 . ?
O6 V2 O12 81.3(4) . . ?
O7 V2 V1 103.2(3) . . ?
O14 V2 V1 131.7(3) . . ?
O13 V2 V1 131.7(3) 7_547 . ?
O6 V2 V1 40.4(3) . . ?
O12 V2 V1 40.9(3) . . ?
O7 V2 V3 106.3(3) . . ?
O14 V2 V3 39.8(3) . . ?
O13 V2 V3 39.2(2) 7_547 . ?
O6 V2 V3 131.2(3) . . ?
O12 V2 V3 130.1(3) . . ?
V1 V2 V3 150.40(10) . . ?
O8 V3 O13 113.5(3) . 7_547 ?
O8 V3 O13 113.5(3) . . ?
O13 V3 O13 133.0(5) 7_547 . ?
O8 V3 O14 113.0(3) . . ?
O13 V3 O14 81.3(3) 7_547 . ?
O13 V3 O14 80.8(3) . . ?
O8 V3 O14 113.0(3) . 7_547 ?
O13 V3 O14 80.8(3) 7_547 7_547 ?
O13 V3 O14 81.3(3) . 7_547 ?
O14 V3 O14 134.0(6) . 7_547 ?
O8 V3 V2 120.53(5) . . ?
O13 V3 V2 40.7(2) 7_547 . ?
O13 V3 V2 110.7(3) . . ?
O14 V3 V2 40.6(2) . . ?
O14 V3 V2 111.2(3) 7_547 . ?
O8 V3 V2 120.53(5) . 7_547 ?
O13 V3 V2 110.7(3) 7_547 7_547 ?
O13 V3 V2 40.7(2) . 7_547 ?
O14 V3 V2 111.2(3) . 7_547 ?
O14 V3 V2 40.6(2) 7_547 7_547 ?
V2 V3 V2 118.94(11) . 7_547 ?
O8 V3 Mo1 121.03(5) . 7_547 ?
O13 V3 Mo1 40.6(3) 7_547 7_547 ?
O13 V3 Mo1 110.4(3) . 7_547 ?
O14 V3 Mo1 111.1(3) . 7_547 ?
O14 V3 Mo1 40.2(2) 7_547 7_547 ?
V2 V3 Mo1 75.14(6) . 7_547 ?
V2 V3 Mo1 74.51(6) 7_547 7_547 ?
O8 V3 Mo1 121.02(5) . . ?
O13 V3 Mo1 110.4(3) 7_547 . ?
O13 V3 Mo1 40.6(3) . . ?
O14 V3 Mo1 40.2(2) . . ?
O14 V3 Mo1 111.1(3) 7_547 . ?
V2 V3 Mo1 74.51(6) . . ?
V2 V3 Mo1 75.14(6) 7_547 . ?
Mo1 V3 Mo1 117.95(9) 7_547 . ?
N1 Co1 N1 172.2(10) 8_667 . ?
N1 Co1 N2 94.8(6) 8_667 . ?
N1 Co1 N2 80.0(6) . . ?
N1 Co1 N2 80.0(6) 8_667 8_667 ?
N1 Co1 N2 94.8(6) . 8_667 ?
N2 Co1 N2 95.9(7) . 8_667 ?
N1 Co1 N3 81.1(6) 8_667 8_667 ?
N1 Co1 N3 104.6(7) . 8_667 ?
N2 Co1 N3 90.8(5) . 8_667 ?
N2 Co1 N3 160.4(5) 8_667 8_667 ?
N1 Co1 N3 104.6(7) 8_667 . ?
N1 Co1 N3 81.1(6) . . ?
N2 Co1 N3 160.4(5) . . ?
N2 Co1 N3 90.8(5) 8_667 . ?
N3 Co1 N3 89.0(9) 8_667 . ?
O2W Na1 O2W 100(2) . 2 ?
O2W Na1 O3W 59.0(10) . 15_665 ?
O2W Na1 O3W 118.1(11) 2 15_665 ?
O2W Na1 O3W 118.1(11) . 2 ?
O2W Na1 O3W 59.0(10) 2 2 ?
O3W Na1 O3W 80(2) 15_665 2 ?
O2W Na1 O3W 118.1(11) . 16 ?
O2W Na1 O3W 59.0(10) 2 16 ?
O3W Na1 O3W 176.1(18) 15_665 16 ?
O3W Na1 O3W 100(2) 2 16 ?
O2W Na1 O3W 59.0(10) . . ?
O2W Na1 O3W 118.1(11) 2 . ?
O3W Na1 O3W 100(2) 15_665 . ?
O3W Na1 O3W 176.1(18) 2 . ?
O3W Na1 O3W 80(2) 16 . ?
O11 P1 O11 72.5(11) 7_547 9_657 ?
O11 P1 O11 107.5(11) 7_547 . ?
O11 P1 O11 180.0(9) 9_657 . ?
O11 P1 O11 180.000(1) 7_547 15_665 ?
O11 P1 O11 107.5(11) 9_657 15_665 ?
O11 P1 O11 72.5(11) . 15_665 ?
O11 P1 O10 109.8(7) 7_547 9_657 ?
O11 P1 O10 70.2(7) 9_657 9_657 ?
O11 P1 O10 109.8(6) . 9_657 ?
O11 P1 O10 70.2(7) 15_665 9_657 ?
O11 P1 O10 70.2(7) 7_547 . ?
O11 P1 O10 109.8(6) 9_657 . ?
O11 P1 O10 70.2(6) . . ?
O11 P1 O10 109.8(7) 15_665 . ?
O10 P1 O10 180.000(2) 9_657 . ?
O11 P1 O10 70.2(6) 7_547 7_547 ?
O11 P1 O10 109.8(7) 9_657 7_547 ?
O11 P1 O10 70.2(7) . 7_547 ?
O11 P1 O10 109.8(6) 15_665 7_547 ?
O10 P1 O10 69.8(9) 9_657 7_547 ?
O10 P1 O10 110.2(9) . 7_547 ?
O11 P1 O10 109.8(6) 7_547 15_665 ?
O11 P1 O10 70.2(7) 9_657 15_665 ?
O11 P1 O10 109.8(7) . 15_665 ?
O11 P1 O10 70.2(6) 15_665 15_665 ?
O10 P1 O10 110.2(9) 9_657 15_665 ?
O10 P1 O10 69.8(9) . 15_665 ?
O10 P1 O10 180.0(7) 7_547 15_665 ?
Mo1 O1 Mo3 143.2(6) 15_665 . ?
Mo2 O3 Mo1 143.8(7) 9_657 . ?
V1 O6 V2 97.9(5) . . ?
V1 O6 Mo3 101.2(4) . . ?
V2 O6 Mo3 133.9(5) . . ?
P1 O10 O10 55.1(5) . 15_665 ?
P1 O10 O11 54.8(4) . 7_547 ?
O10 O10 O11 90.9(6) 15_665 7_547 ?
P1 O10 O11 54.8(4) . . ?
O10 O10 O11 90.9(6) 15_665 . ?
O11 O10 O11 88.9(7) 7_547 . ?
P1 O10 Mo2 125.1(7) . . ?
O10 O10 Mo2 70.0(2) 15_665 . ?
O11 O10 Mo2 133.7(8) 7_547 . ?
O11 O10 Mo2 131.3(9) . . ?
P1 O11 O10 55.0(5) . 7_547 ?
P1 O11 O10 55.0(4) . . ?
O10 O11 O10 91.0(6) 7_547 . ?
P1 O11 O11 53.7(5) . 15_665 ?
O10 O11 O11 89.1(6) 7_547 15_665 ?
O10 O11 O11 89.1(6) . 15_665 ?
V1 O12 Mo2 101.8(4) . . ?
V1 O12 V2 97.1(4) . . ?
Mo2 O12 V2 135.4(5) . . ?
V3 O13 V2 100.1(4) . 7_547 ?
V3 O13 Mo1 100.7(3) . . ?
V2 O13 Mo1 134.3(4) 7_547 . ?
V3 O14 V2 99.6(4) . . ?
V3 O14 Mo1 100.5(3) . . ?
V2 O14 Mo1 133.6(5) . . ?
C2 C1 N3 114.6(17) . . ?
C1 C2 N1 112.0(16) . . ?
C4 C3 N2 113.5(12) . . ?
C3 C4 N1 117.8(13) . . ?
C4 N1 C2 127.2(15) . . ?
C4 N1 Co1 111.1(12) . . ?
C2 N1 Co1 117.3(12) . . ?
C3 N2 Co1 111.1(9) . . ?
C1 N3 Co1 106.9(11) . . ?

loop_
_geom_bond_atom_site_label_1
_geom_bond_atom_site_label_2
_geom_bond_distance
_geom_bond_site_symmetry_2
_geom_bond_publ_flag
Mo1 O5 1.652(10) . ?
Mo1 O1 1.842(11) 15_665 ?
Mo1 O3 1.903(10) . ?
Mo1 O14 1.978(8) . ?
Mo1 O13 1.991(9) . ?
Mo1 V3 3.0100(18) . ?
Mo2 O2 1.678(7) . ?
Mo2 O3 1.834(11) 9_657 ?
Mo2 O3 1.834(11) 7_547 ?
Mo2 O12 1.957(10) . ?
Mo2 O12 1.957(10) 15_665 ?
Mo2 O10 2.516(11) 15_665 ?
Mo2 O10 2.516(11) . ?
Mo2 V1 3.027(5) . ?
Mo3 O4 1.655(16) . ?
Mo3 O1 1.884(10) . ?
Mo3 O1 1.884(10) 15_665 ?
Mo3 O6 1.986(10) 15_665 ?
Mo3 O6 1.986(10) . ?
Mo3 V1 3.024(4) . ?
V1 O9 1.621(16) . ?
V1 O6 1.926(10) . ?
V1 O6 1.926(10) 15_665 ?
V1 O12 1.944(10) . ?
V1 O12 1.944(10) 15_665 ?
V1 V2 2.945(2) . ?
V1 V2 2.945(2) 15_665 ?
V2 O7 1.600(8) . ?
V2 O14 1.972(8) . ?
V2 O13 1.977(8) 7_547 ?
V2 O6 1.977(11) . ?
V2 O12 1.983(9) . ?
V2 V3 2.987(2) . ?
V3 O8 1.643(13) . ?
V3 O13 1.919(7) 7_547 ?
V3 O13 1.919(7) . ?
V3 O14 1.938(9) . ?
V3 O14 1.938(9) 7_547 ?
V3 V2 2.987(2) 7_547 ?
V3 Mo1 3.0100(18) 7_547 ?
Co1 N1 2.020(16) 8_667 ?
Co1 N1 2.020(16) . ?
Co1 N2 2.078(12) . ?
Co1 N2 2.078(12) 8_667 ?
Co1 N3 2.144(15) 8_667 ?
Co1 N3 2.144(15) . ?
Na1 O2W 2.48(5) . ?
Na1 O2W 2.48(5) 2 ?
Na1 O3W 2.65(4) 15_665 ?
Na1 O3W 2.65(4) 2 ?
Na1 O3W 2.65(4) 16 ?
Na1 O3W 2.65(4) . ?
P1 O11 1.501(8) 7_547 ?
P1 O11 1.501(8) 9_657 ?
P1 O11 1.501(8) . ?
P1 O11 1.501(8) 15_665 ?
P1 O10 1.503(8) 9_657 ?
P1 O10 1.503(8) . ?
P1 O10 1.503(8) 7_547 ?
P1 O10 1.503(8) 15_665 ?
O1 Mo1 1.842(11) 15_665 ?
O3 Mo2 1.834(11) 9_657 ?
O10 O10 1.72(2) 15_665 ?
O10 O11 1.727(17) 7_547 ?
O10 O11 1.728(16) . ?
O11 O10 1.727(17) 7_547 ?
O11 O11 1.78(2) 15_665 ?
O13 V2 1.977(8) 7_547 ?
C1 C2 1.40(3) . ?
C1 N3 1.57(3) . ?
C2 N1 1.44(2) . ?
C3 C4 1.343(19) . ?
C3 N2 1.405(17) . ?
C4 N1 1.387(19) . ?
O4W O4W 1.78(9) 16 ?
